data_1534060
loop_
_publ_author_name
'Liu, F.S.'
'Luo, J.'
'Liu, Q.L.'
'Liang, J.K.'
'Yang, L.T.'
'Rao, G.H.'
'Song, G.B.'

_publ_section_title
;
 A systematic study on crystal structure and magnetic properties of Ln3 Ga
 O6 (Ln = Nd, Sm, Eu, Gd, Tb, Dy, Ho and Er)
;
_journal_name_full 'Journal of Solid State Chemistry'
_journal_page_first 1796
_journal_page_last 1802
_journal_volume 177
_journal_year 2004
_chemical_formula_sum 'Ga Ho3 O6'
_chemical_name_systematic 'Ho3 (Ga O4) O2'
_space_group_IT_number 36
_symmetry_space_group_name_Hall 'C 2c -2'
_symmetry_space_group_name_H-M 'C m c 21'
_cell_angle_alpha 90
_cell_angle_beta 90
_cell_angle_gamma 90
_cell_formula_units_Z 4
_cell_length_a 8.8451
_cell_length_b 11.0931
_cell_length_c 5.4027
_cell_volume 530.111
_citation_journal_id_ASTM JSSCBI
_cod_data_source_file Liu_JSSCBI_2004_1720.cif
_cod_data_source_block Ga1Ho3O6
_cod_original_cell_volume 530.1107
_cod_original_formula_sum 'Ga1 Ho3 O6'
_cod_database_code 1534060

loop_
_symmetry_equiv_pos_as_xyz
x,y,z
-x,-y,z+1/2
-x,y,z
x,-y,z+1/2
x+1/2,y+1/2,z
-x+1/2,-y+1/2,z+1/2
-x+1/2,y+1/2,z
x+1/2,-y+1/2,z+1/2

loop_
_atom_site_label
_atom_site_type_symbol
_atom_site_fract_x
_atom_site_fract_y
_atom_site_fract_z
_atom_site_occupancy
_atom_site_U_iso_or_equiv
O1 O-2 0.158 0.2633 0.188 1 0.0
Ho1 Ho+3 0.19274 0.10542 0.47112 1 0.0
O4 O-2 0 0.2144 0.687 1 0.0
O2 O-2 0.3372 0.0176 0.202 1 0.0
O3 O-2 0 0.0446 0.15 1 0.0
Ho2 Ho+3 0 0.39734 0.4245 1 0.0
Ga1 Ga+3 0 0.19333 0 1 0.0
